data_4337861
loop_
_publ_author_name
'Cui, Huiling'
'Goddard, Richard'
'P\"orschke, Klaus-Richard'
'Hamacher, Alexandra'
'Kassack, Matthias U.'

_publ_section_title
;
 Bispidine Analogues of Cisplatin, Carboplatin, and Oxaliplatin.
 Synthesis, Structures, and Cytotoxicity.
;
_journal_issue 7
_journal_name_full 'Inorganic chemistry'
_journal_page_first 3371
_journal_paper_doi 10.1021/ic402737f
_journal_volume 53
_journal_year 2014
_chemical_compound_source N-methyl-formamide
_chemical_formula_moiety 'C7 H14 Cl2 N2 Pt'
_chemical_formula_sum 'C7 H14 Cl2 N2 Pt'
_chemical_formula_weight 392.19
_chemical_name_systematic
;
 N,N'-3,7-diazabicyclo[3.3.1]nonane-dichloro-platinum(ii)
;
_space_group_IT_number 14
_symmetry_cell_setting monoclinic
_symmetry_Int_Tables_number 14
_symmetry_space_group_name_Hall '-P 2yn'
_symmetry_space_group_name_H-M 'P 1 21/n 1'
_atom_sites_solution_hydrogens geom
_atom_sites_solution_primary direct
_atom_sites_solution_secondary difmap
_audit_block_code CUI-CA-162-01
_audit_creation_date 2012-02-07
_cell_angle_alpha 90.00
_cell_angle_beta 91.753(6)
_cell_angle_gamma 90.00
_cell_formula_units_Z 4
_cell_length_a 11.7990(12)
_cell_length_b 7.0659(8)
_cell_length_c 12.1075(5)
_cell_measurement_reflns_used 47249
_cell_measurement_temperature 100
_cell_measurement_theta_max 38.9992
_cell_measurement_theta_min 2.8724
_cell_volume 1008.94(16)
_computing_cell_refinement 'DENZO (Bruker AXS, 2006)'
_computing_data_collection 'DATCOL (Bruker AXS, 2006)'
_computing_data_reduction 'DENZO (Bruker AXS, 2006)'
_computing_molecular_graphics 'DIAMOND (Crystal Impact GbR, 2005)'
_computing_structure_refinement 'SHELXL-97 (Sheldrick, 2008)'
_computing_structure_solution 'SHELXS-97 (Sheldrick, 2008)'
_diffrn_ambient_temperature 100
_diffrn_detector_area_resol_mean 18.02
_diffrn_measured_fraction_theta_full 0.999
_diffrn_measured_fraction_theta_max 0.999
_diffrn_measurement_device_type 'Bruker AXS Enraf-Nonius KappaCCD'
_diffrn_measurement_method 'CCD \f- and \w-scans'
_diffrn_radiation_monochromator graphite
_diffrn_radiation_source '0.2 x 2mm^2^ focus rotating anode'
_diffrn_radiation_type MoK\a
_diffrn_radiation_wavelength 0.71073
_diffrn_reflns_av_R_equivalents 0.0279
_diffrn_reflns_av_sigmaI/netI 0.0164
_diffrn_reflns_limit_h_max 20
_diffrn_reflns_limit_h_min -20
_diffrn_reflns_limit_k_max 12
_diffrn_reflns_limit_k_min -12
_diffrn_reflns_limit_l_max 21
_diffrn_reflns_limit_l_min -21
_diffrn_reflns_number 43573
_diffrn_reflns_theta_full 39.20
_diffrn_reflns_theta_max 39.20
_diffrn_reflns_theta_min 3.34
_exptl_absorpt_coefficient_mu 14.385
_exptl_absorpt_correction_T_max 0.33553
_exptl_absorpt_correction_T_min 0.08874
_exptl_absorpt_correction_type gaussian
_exptl_absorpt_process_details 'SADABS (Bruker AXS, 2008)'
_exptl_crystal_colour colourless
_exptl_crystal_density_diffrn 2.582
_exptl_crystal_description plate
_exptl_crystal_F_000 728
_exptl_crystal_size_max 0.2
_exptl_crystal_size_mid 0.16
_exptl_crystal_size_min 0.08
_refine_diff_density_max 1.201
_refine_diff_density_min -2.246
_refine_diff_density_rms 0.159
_refine_ls_extinction_method none
_refine_ls_goodness_of_fit_ref 1.081
_refine_ls_hydrogen_treatment mixed
_refine_ls_matrix_type full
_refine_ls_number_parameters 117
_refine_ls_number_reflns 5926
_refine_ls_number_restraints 0
_refine_ls_restrained_S_all 1.081
_refine_ls_R_factor_all 0.0208
_refine_ls_R_factor_gt 0.0170
_refine_ls_shift/su_max 0.005
_refine_ls_shift/su_mean 0.000
_refine_ls_structure_factor_coef Fsqd
_refine_ls_weighting_details 'calc w=1/[\s^2^(Fo^2^)+(0.0092P)^2^+1.7995P] where P=(Fo^2^+2Fc^2^)/3'
_refine_ls_weighting_scheme calc
_refine_ls_wR_factor_gt 0.0335
_refine_ls_wR_factor_ref 0.0343
_reflns_number_gt 5395
_reflns_number_total 5926
_reflns_threshold_expression >2sigma(I)
_cod_data_source_file ic402737f_si_002.cif
_cod_data_source_block 1a
_cod_depositor_comments 'Adding full bibliography for 4337861--4337865.cif.'
_cod_original_sg_symbol_Hall '-p 2yn'
_cod_original_sg_symbol_H-M 'P 21/n'
_cod_database_code 4337861

loop_
_symmetry_equiv_pos_as_xyz
'x, y, z'
'-x+1/2, y+1/2, -z+1/2'
'-x, -y, -z'
'x-1/2, -y-1/2, z-1/2'

loop_
_atom_site_label
_atom_site_type_symbol
_atom_site_fract_x
_atom_site_fract_y
_atom_site_fract_z
_atom_site_U_iso_or_equiv
_atom_site_adp_type
_atom_site_occupancy
_atom_site_symmetry_multiplicity
_atom_site_calc_flag
_atom_site_refinement_flags
C1 C 1.04785(14) 0.1759(2) 0.72636(13) 0.0131(2) Uani 1 1 d .
H1A H 0.9922 0.0817 0.7035 0.016 Uiso 1 1 calc R
H1B H 1.1225 0.1199 0.7209 0.016 Uiso 1 1 calc R
C2 C 1.03823(15) 0.3475(2) 0.64942(14) 0.0140(3) Uani 1 1 d .
H2A H 1.0543 0.3057 0.5743 0.017 Uiso 1 1 calc R
C3 C 0.92068(15) 0.4392(2) 0.64730(13) 0.0146(3) Uani 1 1 d .
H3A H 0.9179 0.5390 0.5923 0.018 Uiso 1 1 calc R
H3B H 0.8641 0.3452 0.6262 0.018 Uiso 1 1 calc R
C4 C 0.98400(15) 0.6532(2) 0.79912(15) 0.0141(3) Uani 1 1 d .
H4A H 0.9665 0.6964 0.8727 0.017 Uiso 1 1 calc R
H4B H 0.9860 0.7629 0.7511 0.017 Uiso 1 1 calc R
C5 C 1.10008(14) 0.5572(2) 0.80243(14) 0.0141(3) Uani 1 1 d .
H5A H 1.1569 0.6503 0.8271 0.017 Uiso 1 1 calc R
C6 C 1.10880(14) 0.3850(2) 0.87946(14) 0.0133(2) Uani 1 1 d .
H6A H 1.1858 0.3369 0.8804 0.016 Uiso 1 1 calc R
H6B H 1.0918 0.4237 0.9540 0.016 Uiso 1 1 calc R
C7 C 1.12770(16) 0.4941(2) 0.68491(15) 0.0161(3) Uani 1 1 d .
H7A H 1.1252 0.6015 0.6350 0.019 Uiso 1 1 calc R
H7B H 1.2029 0.4388 0.6840 0.019 Uiso 1 1 calc R
Cl1 Cl 0.84097(3) 0.05597(6) 0.98663(3) 0.01464(6) Uani 1 1 d .
Cl2 Cl 0.68641(3) 0.42559(6) 0.90115(4) 0.01551(6) Uani 1 1 d .
N1 N 1.02910(12) 0.23138(19) 0.84337(12) 0.0110(2) Uani 1 1 d .
H1 H 1.043(2) 0.136(4) 0.887(2) 0.011(6) Uiso 1 1 d .
N2 N 0.89324(12) 0.52043(19) 0.75806(12) 0.0122(2) Uani 1 1 d .
H2 H 0.833(2) 0.583(4) 0.749(2) 0.021(7) Uiso 1 1 d .
Pt1 Pt 0.865528(5) 0.309954(8) 0.869099(5) 0.00903(1) Uani 1 1 d .

loop_
_atom_site_aniso_label
_atom_site_aniso_U_11
_atom_site_aniso_U_22
_atom_site_aniso_U_33
_atom_site_aniso_U_23
_atom_site_aniso_U_13
_atom_site_aniso_U_12
C1 0.0153(6) 0.0111(5) 0.0128(6) 0.0000(5) 0.0003(5) 0.0004(5)
C2 0.0191(7) 0.0126(6) 0.0103(6) 0.0009(5) 0.0022(5) -0.0010(5)
C3 0.0194(7) 0.0137(6) 0.0107(6) 0.0028(5) -0.0015(5) 0.0001(5)
C4 0.0173(7) 0.0094(5) 0.0157(6) 0.0011(5) 0.0016(5) -0.0014(5)
C5 0.0145(6) 0.0124(6) 0.0155(6) 0.0003(5) 0.0020(5) -0.0041(5)
C6 0.0118(6) 0.0149(6) 0.0130(6) -0.0001(5) -0.0008(5) -0.0022(5)
C7 0.0187(7) 0.0148(6) 0.0150(6) 0.0015(5) 0.0058(5) -0.0029(5)
Cl1 0.01216(14) 0.01520(14) 0.01656(15) 0.00788(13) 0.00038(11) -0.00080(12)
Cl2 0.01063(14) 0.01462(14) 0.02128(17) 0.00173(13) 0.00056(12) 0.00166(12)
N1 0.0108(5) 0.0105(5) 0.0118(5) 0.0024(4) -0.0009(4) -0.0001(4)
N2 0.0132(5) 0.0106(5) 0.0130(5) 0.0028(4) 0.0004(4) 0.0012(4)
Pt1 0.00883(2) 0.00877(2) 0.00946(2) 0.00208(2) -0.00039(1) -0.00038(2)

loop_
_atom_type_symbol
_atom_type_description
_atom_type_scat_dispersion_real
_atom_type_scat_dispersion_imag
_atom_type_scat_source
C C 0.0033 0.0016 'International Tables Vol C Tables 4.2.6.8 and 6.1.1.4'
H H 0.0000 0.0000 'International Tables Vol C Tables 4.2.6.8 and 6.1.1.4'
Cl Cl 0.1484 0.1585 'International Tables Vol C Tables 4.2.6.8 and 6.1.1.4'
N N 0.0061 0.0033 'International Tables Vol C Tables 4.2.6.8 and 6.1.1.4'
Pt Pt -1.7033 8.3905 'International Tables Vol C Tables 4.2.6.8 and 6.1.1.4'

loop_
_exptl_crystal_face_index_h
_exptl_crystal_face_index_k
_exptl_crystal_face_index_l
_exptl_crystal_face_perp_dist
1.00 0.00 -1.00 0.0400
-1.00 0.00 1.00 0.0400
-1.00 1.00 -1.00 0.0800
1.00 -1.00 1.00 0.0800
1.00 1.00 1.00 0.1000
-1.00 -1.00 -1.00 0.1000

loop_
_geom_angle_atom_site_label_1
_geom_angle_atom_site_label_2
_geom_angle_atom_site_label_3
_geom_angle
_geom_angle_publ_flag
N1 C1 C2 111.03(13) y
C3 C2 C7 109.58(14) y
C3 C2 C1 113.30(14) y
C7 C2 C1 109.11(14) y
N2 C3 C2 111.50(13) y
N2 C4 C5 111.22(13) y
C4 C5 C6 114.29(13) y
C4 C5 C7 108.67(14) y
C6 C5 C7 108.73(14) y
N1 C6 C5 111.63(13) y
C2 C7 C5 107.00(13) y
C6 N1 C1 111.00(13) y
C6 N1 Pt1 110.34(10) y
C1 N1 Pt1 112.62(10) y
C4 N2 C3 111.36(13) y
C4 N2 Pt1 111.46(10) y
C3 N2 Pt1 110.67(10) y
N2 Pt1 N1 85.77(6) y
N2 Pt1 Cl2 91.08(4) y
N1 Pt1 Cl2 174.93(4) y
N2 Pt1 Cl1 175.77(4) y
N1 Pt1 Cl1 91.13(4) y
Cl2 Pt1 Cl1 92.212(15) y

loop_
_geom_bond_atom_site_label_1
_geom_bond_atom_site_label_2
_geom_bond_distance
_geom_bond_publ_flag
C1 N1 1.493(2) y
C1 C2 1.531(2) y
C2 C3 1.530(3) y
C2 C7 1.531(3) y
C3 N2 1.503(2) y
C4 N2 1.497(2) y
C4 C5 1.528(2) y
C5 C6 1.535(2) y
C5 C7 1.535(2) y
C6 N1 1.493(2) y
Cl1 Pt1 2.3140(4) y
Cl2 Pt1 2.3098(4) y
N1 Pt1 2.0413(14) y
N2 Pt1 2.0379(14) y
